data_7061091
loop_
_publ_author_name
'Firdoos, Tahira'
'Kumar, Pretam'
'Radha, Anu'
'Gomila, Rosa M.'
'Frontera, Antonio'
'Sood, Puneet'
'Pandey, Sushil K.'

_publ_section_title
;
 An insight into triel bonds in O,O&#x2032;-diarylphosphorodithioates of
 thallium(i): experimental and theoretical investigations
;
_journal_issue 2
_journal_name_full 'New Journal of Chemistry'
_journal_page_first 832
_journal_page_last 843
_journal_paper_doi 10.1039/D1NJ04852J
_journal_volume 46
_journal_year 2022
_chemical_formula_moiety 'C16 H18 O2 P S2 Tl'
_chemical_formula_sum 'C16 H18 O2 P S2 Tl'
_chemical_formula_weight 541.809
_space_group_crystal_system monoclinic
_space_group_IT_number 14
_space_group_name_Hall '-P 2ybc'
_space_group_name_H-M_alt 'P 1 21/c 1'
_symmetry_Int_Tables_number 14
_atom_sites_solution_primary iterative
_audit_creation_date 2021-05-07
_audit_creation_method
;
Olex2 1.3
(compiled 2020.11.12 svn.r5f609507 for OlexSys, GUI svn.r6272)
;
_audit_update_record
;
2021-09-13 deposited with the CCDC.	2021-11-29 downloaded from the CCDC.
;
_cell_angle_alpha 90
_cell_angle_beta 100.286(3)
_cell_angle_gamma 90
_cell_formula_units_Z 4
_cell_length_a 10.9662(3)
_cell_length_b 11.3253(4)
_cell_length_c 14.7907(4)
_cell_volume 1807.42(10)
_computing_molecular_graphics 'Olex2 1.3 (Dolomanov et al., 2009)'
_computing_publication_material 'Olex2 1.3 (Dolomanov et al., 2009)'
_computing_structure_refinement 'olex2.refine 1.3 (Bourhis et al., 2015)'
_computing_structure_solution 'olex2.solve 1.3 (Bourhis et al., 2015)'
_diffrn_measured_fraction_theta_full 0.9917
_diffrn_measured_fraction_theta_max 0.8626
_diffrn_radiation_type 'Mo K\a'
_diffrn_radiation_wavelength 0.71073
_diffrn_reflns_av_R_equivalents 0.0476
_diffrn_reflns_av_unetI/netI 0.0752
_diffrn_reflns_Laue_measured_fraction_full 0.9917
_diffrn_reflns_Laue_measured_fraction_max 0.8626
_diffrn_reflns_limit_h_max 14
_diffrn_reflns_limit_h_min -13
_diffrn_reflns_limit_k_max 11
_diffrn_reflns_limit_k_min -14
_diffrn_reflns_limit_l_max 19
_diffrn_reflns_limit_l_min -8
_diffrn_reflns_number 5950
_diffrn_reflns_point_group_measured_fraction_full 0.9917
_diffrn_reflns_point_group_measured_fraction_max 0.8626
_diffrn_reflns_theta_full 25.2417
_diffrn_reflns_theta_max 28.35
_diffrn_reflns_theta_min 1.89
_exptl_absorpt_coefficient_mu 9.262
_exptl_crystal_density_diffrn 1.991
_exptl_crystal_F_000 1025.171
_refine_diff_density_max 1.6416
_refine_diff_density_min -1.2824
_refine_diff_density_rms 0.2711
_refine_ls_d_res_high 0.7483
_refine_ls_d_res_low 10.7900
_refine_ls_goodness_of_fit_ref 1.0033
_refine_ls_hydrogen_treatment constr
_refine_ls_matrix_type full
_refine_ls_number_constraints 30
_refine_ls_number_parameters 201
_refine_ls_number_reflns 3894
_refine_ls_number_restraints 0
_refine_ls_restrained_S_all 1.0033
_refine_ls_R_factor_all 0.0579
_refine_ls_R_factor_gt 0.0450
_refine_ls_shift/su_max 0.0003
_refine_ls_shift/su_mean 0.0000
_refine_ls_structure_factor_coef Fsqd
_refine_ls_weighting_details 'w=1/[\s^2^(Fo^2^)+(0.0571P)^2^] where P=(Fo^2^+2Fc^2^)/3'
_refine_ls_weighting_scheme calc
_refine_ls_wR_factor_gt 0.1083
_refine_ls_wR_factor_ref 0.1233
_reflns_Friedel_coverage 0.0
_reflns_limit_h_max 14
_reflns_limit_h_min -14
_reflns_limit_k_max 14
_reflns_limit_k_min 0
_reflns_limit_l_max 19
_reflns_limit_l_min 0
_reflns_number_gt 3154
_reflns_number_total 3894
_reflns_threshold_expression I>=2u(I)
_cod_data_source_file d1nj04852j2.cif
_cod_data_source_block tl_4eins
_cod_depositor_comments 'Adding full bibliography for 7061091--7061092.cif.'
_cod_database_code 7061091
_olex2_refinement_description
;
1. Fixed Uiso
 At 1.2 times of:
  All C(H) groups, All C(H,H) groups
 At 1.5 times of:
  All C(H,H,H) groups
2.a Secondary CH2 refined with riding coordinates:
 C17(H17a,H17b), C19(H19a,H19b)
2.b Aromatic/amide H refined with riding coordinates:
 C3(H3), C4(H4), C6(H6), C7(H7), C12(H12), C13(H13), C15(H15), C16(H16)
2.c Idealised Me refined as rotating group:
 C18(H18a,H18b,H18c), C20(H20a,H20b,H20c)
;
_olex2_submission_special_instructions 'No special instructions were received'

loop_
_space_group_symop_id
_space_group_symop_operation_xyz
1 x,y,z
2 -x,y+1/2,-z+1/2
3 -x,-y,-z
4 x,-y-1/2,z-1/2

loop_
_atom_site_label
_atom_site_type_symbol
_atom_site_fract_x
_atom_site_fract_y
_atom_site_fract_z
_atom_site_U_iso_or_equiv
_atom_site_adp_type
_atom_site_occupancy
_atom_site_refinement_flags_posn
Tl1 Tl 0.59611(3) 0.52692(3) 0.625069(18) 0.03169(13) Uani 1.000000 .
S21 S 0.53349(17) 0.72163(16) 0.48032(12) 0.0285(4) Uani 1.000000 .
S22 S 0.69730(19) 0.49020(16) 0.43929(14) 0.0300(4) Uani 1.000000 .
P9 P 0.67417(17) 0.66232(16) 0.42706(12) 0.0244(4) Uani 1.000000 .
O8 O 0.6661(4) 0.7055(5) 0.3221(3) 0.0315(12) Uani 1.000000 .
O10 O 0.8013(5) 0.7322(5) 0.4619(3) 0.0312(11) Uani 1.000000 .
C2 C 0.5701(7) 0.6671(6) 0.2547(4) 0.0280(16) Uani 1.000000 .
C3 C 0.4617(8) 0.7329(6) 0.2347(5) 0.0330(17) Uani 1.000000 .
H3 H 0.4525(8) 0.8015(6) 0.2673(5) 0.040(2) Uiso 1.000000 R
C4 C 0.3682(8) 0.6951(7) 0.1659(5) 0.0382(19) Uani 1.000000 .
H4 H 0.2957(8) 0.7390(7) 0.1516(5) 0.046(2) Uiso 1.000000 R
C5 C 0.3812(8) 0.5905(7) 0.1171(5) 0.0355(19) Uani 1.000000 .
C6 C 0.4894(9) 0.5290(6) 0.1390(5) 0.038(2) Uani 1.000000 .
H6 H 0.4989(9) 0.4596(6) 0.1073(5) 0.046(3) Uiso 1.000000 R
C7 C 0.5849(7) 0.5659(6) 0.2065(5) 0.0290(16) Uani 1.000000 .
H7 H 0.6584(7) 0.5231(6) 0.2193(5) 0.0348(19) Uiso 1.000000 R
C11 C 0.8648(7) 0.7189(7) 0.5526(5) 0.0295(16) Uani 1.000000 .
C12 C 0.8272(7) 0.7791(8) 0.6238(5) 0.0368(19) Uani 1.000000 .
H12 H 0.7570(7) 0.8266(8) 0.6129(5) 0.044(2) Uiso 1.000000 R
C13 C 0.8951(7) 0.7680(9) 0.7118(6) 0.043(2) Uani 1.000000 .
H13 H 0.8699(7) 0.8086(9) 0.7599(6) 0.051(2) Uiso 1.000000 R
C14 C 1.0005(7) 0.6971(7) 0.7297(6) 0.0366(18) Uani 1.000000 .
C15 C 1.0355(7) 0.6370(7) 0.6566(6) 0.041(2) Uani 1.000000 .
H15 H 1.1049(7) 0.5884(7) 0.6675(6) 0.049(2) Uiso 1.000000 R
C16 C 0.9697(7) 0.6476(8) 0.5678(6) 0.0392(19) Uani 1.000000 .
H16 H 0.9952(7) 0.6078(8) 0.5194(6) 0.047(2) Uiso 1.000000 R
C17 C 1.0737(8) 0.6897(9) 0.8277(6) 0.055(3) Uani 1.000000 .
H17a H 1.0166(8) 0.6812(9) 0.8703(6) 0.066(3) Uiso 1.000000 R
H17b H 1.1266(8) 0.6205(9) 0.8334(6) 0.066(3) Uiso 1.000000 R
C18 C 1.1527(9) 0.7991(10) 0.8524(6) 0.058(3) Uani 1.000000 .
H18a H 1.214(4) 0.804(3) 0.814(3) 0.088(4) Uiso 1.000000 GR
H18b H 1.1010(13) 0.8681(11) 0.844(4) 0.088(4) Uiso 1.000000 GR
H18c H 1.193(5) 0.794(3) 0.9155(15) 0.088(4) Uiso 1.000000 GR
C19 C 0.2788(11) 0.5459(8) 0.0448(7) 0.059(3) Uani 1.000000 .
H19a H 0.2585(11) 0.6053(8) -0.0027(7) 0.070(4) Uiso 1.000000 R
H19b H 0.3065(11) 0.4756(8) 0.0169(7) 0.070(4) Uiso 1.000000 R
C20 C 0.1634(11) 0.5166(11) 0.0845(11) 0.087(5) Uani 1.000000 .
H20a H 0.101(3) 0.485(8) 0.0369(18) 0.131(7) Uiso 1.000000 GR
H20b H 0.184(2) 0.459(6) 0.133(4) 0.131(7) Uiso 1.000000 GR
H20c H 0.133(5) 0.5870(19) 0.109(6) 0.131(7) Uiso 1.000000 GR

loop_
_atom_site_aniso_label
_atom_site_aniso_U_11
_atom_site_aniso_U_22
_atom_site_aniso_U_33
_atom_site_aniso_U_12
_atom_site_aniso_U_13
_atom_site_aniso_U_23
Tl1 0.0343(2) 0.0354(2) 0.02554(19) -0.00174(12) 0.00586(13) 0.00453(11)
S21 0.0336(10) 0.0263(9) 0.0281(9) 0.0045(8) 0.0119(8) 0.0029(7)
S22 0.0361(11) 0.0227(9) 0.0329(10) 0.0017(8) 0.0105(9) 0.0004(8)
P9 0.0294(9) 0.0219(9) 0.0234(9) -0.0036(8) 0.0090(7) 0.0005(7)
O8 0.033(3) 0.035(3) 0.029(3) -0.012(2) 0.011(2) 0.002(2)
O10 0.039(3) 0.030(3) 0.025(2) -0.010(2) 0.006(2) -0.001(2)
C2 0.042(4) 0.027(4) 0.017(3) -0.005(3) 0.010(3) 0.001(3)
C3 0.053(5) 0.017(3) 0.031(4) -0.008(3) 0.011(3) -0.002(3)
C4 0.048(5) 0.031(4) 0.034(4) 0.001(4) 0.001(4) 0.008(4)
C5 0.057(5) 0.029(4) 0.018(3) -0.011(4) 0.001(3) 0.009(3)
C6 0.073(6) 0.020(4) 0.023(4) -0.004(4) 0.012(4) 0.008(3)
C7 0.044(4) 0.024(4) 0.020(3) -0.001(3) 0.010(3) 0.006(3)
C11 0.027(4) 0.027(4) 0.034(4) -0.006(3) 0.003(3) -0.004(3)
C12 0.024(4) 0.046(5) 0.037(4) 0.012(4) -0.002(3) -0.009(4)
C13 0.033(4) 0.058(6) 0.039(5) -0.004(4) 0.010(4) -0.005(4)
C14 0.024(4) 0.038(5) 0.045(5) -0.001(3) -0.001(3) 0.004(4)
C15 0.026(4) 0.033(4) 0.059(5) 0.001(3) -0.002(4) -0.010(4)
C16 0.026(4) 0.040(5) 0.052(5) 0.002(4) 0.010(4) -0.014(4)
C17 0.042(5) 0.061(6) 0.054(6) -0.001(5) -0.015(4) 0.006(5)
C18 0.058(6) 0.071(7) 0.043(5) -0.014(6) -0.001(5) -0.016(5)
C19 0.089(8) 0.034(5) 0.042(5) -0.016(5) -0.021(5) 0.006(4)
C20 0.051(7) 0.069(8) 0.128(13) 0.008(6) -0.024(8) -0.042(8)

loop_
_atom_type_symbol
_atom_type_scat_dispersion_real
_atom_type_scat_dispersion_imag
_atom_type_scat_Cromer_Mann_a1
_atom_type_scat_Cromer_Mann_a2
_atom_type_scat_Cromer_Mann_a3
_atom_type_scat_Cromer_Mann_a4
_atom_type_scat_Cromer_Mann_b1
_atom_type_scat_Cromer_Mann_b2
_atom_type_scat_Cromer_Mann_b3
_atom_type_scat_Cromer_Mann_b4
_atom_type_scat_Cromer_Mann_c
_atom_type_scat_source
_atom_type_scat_dispersion_source
C 0.00347 0.00161 2.31000 1.02000 1.58860 0.86500 20.84390 10.20750 0.56870 51.65120 0.215599998832 'International Tables Volume C Table 6.1.1.4 (pp. 500-502)' 'Henke, Gullikson and Davis, At. Data and Nucl. Data Tables, 1993, 54, 2'
H 0.00000 0.00000 0.49300 0.32291 0.14019 0.04081 10.51090 26.12570 3.14236 57.79970 0.0030380000826 'International Tables Volume C Table 6.1.1.4 (pp. 500-502)' 'Henke, Gullikson and Davis, At. Data and Nucl. Data Tables, 1993, 54, 2'
S 0.12424 0.12443 6.90530 5.20340 1.43790 1.58630 1.46790 22.21510 0.25360 56.17200 0.866900026798 'International Tables Volume C Table 6.1.1.4 (pp. 500-502)' 'Henke, Gullikson and Davis, At. Data and Nucl. Data Tables, 1993, 54, 2'
O 0.01158 0.00611 3.04850 2.28680 1.54630 0.86700 13.27710 5.70110 0.32390 32.90890 0.250800013542 'International Tables Volume C Table 6.1.1.4 (pp. 500-502)' 'Henke, Gullikson and Davis, At. Data and Nucl. Data Tables, 1993, 54, 2'
P 0.10434 0.09671 6.43450 4.17910 1.78000 1.49080 1.90670 27.15700 0.52600 68.16450 1.11489999294 'International Tables Volume C Table 6.1.1.4 (pp. 500-502)' 'Henke, Gullikson and Davis, At. Data and Nucl. Data Tables, 1993, 54, 2'
Tl -2.66624 9.71913 27.54460 19.15840 15.53800 5.52593 0.65515 8.70751 1.96347 45.81490 13.1745996475 'International Tables Volume C Table 6.1.1.4 (pp. 500-502)' 'Henke, Gullikson and Davis, At. Data and Nucl. Data Tables, 1993, 54, 2'

loop_
_geom_angle_atom_site_label_1
_geom_angle_atom_site_label_2
_geom_angle_atom_site_label_3
_geom_angle
_geom_angle_site_symmetry_1
_geom_angle_site_symmetry_3
_geom_angle_publ_flag
S22 Tl1 S21 63.78(5) . . ?
P9 S21 Tl1 86.58(8) . . ?
P9 S22 Tl1 83.71(8) . . ?
S22 P9 S21 113.43(12) . . ?
O8 P9 S21 111.6(2) . . ?
O8 P9 S22 111.8(2) . . ?
O10 P9 S21 113.6(2) . . ?
O10 P9 S22 111.6(2) . . ?
O10 P9 O8 93.2(3) . . ?
C2 O8 P9 120.1(4) . . ?
C11 O10 P9 120.5(4) . . ?
C3 C2 O8 119.8(6) . . ?
C7 C2 O8 119.3(7) . . ?
C7 C2 C3 120.8(7) . . ?
H3 C3 C2 120.4(4) . . ?
C4 C3 C2 119.1(7) . . ?
C4 C3 H3 120.4(5) . . ?
H4 C4 C3 119.7(5) . . ?
C5 C4 C3 120.6(8) . . ?
C5 C4 H4 119.7(5) . . ?
C6 C5 C4 118.2(7) . . ?
C19 C5 C4 121.3(8) . . ?
C19 C5 C6 120.5(8) . . ?
H6 C6 C5 118.9(5) . . ?
C7 C6 C5 122.2(7) . . ?
C7 C6 H6 118.9(5) . . ?
C6 C7 C2 119.0(7) . . ?
H7 C7 C2 120.5(5) . . ?
H7 C7 C6 120.5(5) . . ?
C12 C11 O10 120.8(7) . . ?
C16 C11 O10 118.2(7) . . ?
C16 C11 C12 121.0(7) . . ?
H12 C12 C11 120.4(4) . . ?
C13 C12 C11 119.3(7) . . ?
C13 C12 H12 120.4(5) . . ?
H13 C13 C12 119.4(5) . . ?
C14 C13 C12 121.3(8) . . ?
C14 C13 H13 119.4(5) . . ?
C15 C14 C13 118.0(7) . . ?
C17 C14 C13 119.3(8) . . ?
C17 C14 C15 122.7(7) . . ?
H15 C15 C14 119.1(5) . . ?
C16 C15 C14 121.7(7) . . ?
C16 C15 H15 119.1(5) . . ?
C15 C16 C11 118.6(7) . . ?
H16 C16 C11 120.7(5) . . ?
H16 C16 C15 120.7(5) . . ?
H17a C17 C14 109.4(5) . . ?
H17b C17 C14 109.4(5) . . ?
H17b C17 H17a 108.0 . . ?
C18 C17 C14 111.4(8) . . ?
C18 C17 H17a 109.4(6) . . ?
C18 C17 H17b 109.4(6) . . ?
H18a C18 C17 109.5 . . ?
H18b C18 C17 109.5 . . ?
H18b C18 H18a 109.5 . . ?
H18c C18 C17 109.5 . . ?
H18c C18 H18a 109.5 . . ?
H18c C18 H18b 109.5 . . ?
H19a C19 C5 109.3(5) . . ?
H19b C19 C5 109.3(6) . . ?
H19b C19 H19a 107.959071600(17) . . ?
C20 C19 C5 111.6(9) . . ?
C20 C19 H19a 109.3(7) . . ?
C20 C19 H19b 109.3(6) . . ?
H20a C20 C19 109.5 . . ?
H20b C20 C19 109.5 . . ?
H20b C20 H20a 109.5 . . ?
H20c C20 C19 109.5 . . ?
H20c C20 H20a 109.5 . . ?
H20c C20 H20b 109.5 . . ?

loop_
_geom_bond_atom_site_label_1
_geom_bond_atom_site_label_2
_geom_bond_distance
_geom_bond_site_symmetry_2
_geom_bond_publ_flag
Tl1 S21 3.0648(18) . ?
Tl1 S22 3.169(2) . ?
S21 P9 1.971(3) . ?
S22 P9 1.970(3) . ?
P9 O8 1.615(5) . ?
P9 O10 1.605(5) . ?
O8 C2 1.384(8) . ?
O10 C11 1.405(9) . ?
C2 C3 1.389(11) . ?
C2 C7 1.375(10) . ?
C3 H3 0.9300 . ?
C3 C4 1.378(11) . ?
C4 H4 0.9300 . ?
C4 C5 1.407(11) . ?
C5 C6 1.364(12) . ?
C5 C19 1.493(11) . ?
C6 H6 0.9300 . ?
C6 C7 1.377(11) . ?
C7 H7 0.9300 . ?
C11 C12 1.378(10) . ?
C11 C16 1.391(10) . ?
C12 H12 0.9300 . ?
C12 C13 1.384(11) . ?
C13 H13 0.9300 . ?
C13 C14 1.393(11) . ?
C14 C15 1.388(12) . ?
C14 C17 1.529(11) . ?
C15 H15 0.9300 . ?
C15 C16 1.385(11) . ?
C16 H16 0.9300 . ?
C17 H17a 0.9700 . ?
C17 H17b 0.9700 . ?
C17 C18 1.519(13) . ?
C18 H18a 0.9600 . ?
C18 H18b 0.9600 . ?
C18 H18c 0.9600 . ?
C19 H19a 0.9700 . ?
C19 H19b 0.9700 . ?
C19 C20 1.524(18) . ?
C20 H20a 0.9600 . ?
C20 H20b 0.9600 . ?
C20 H20c 0.9600 . ?

loop_
_geom_torsion_atom_site_label_1
_geom_torsion_atom_site_label_2
_geom_torsion_atom_site_label_3
_geom_torsion_atom_site_label_4
_geom_torsion
_geom_torsion_site_symmetry_1
_geom_torsion_site_symmetry_2
_geom_torsion_site_symmetry_3
_geom_torsion_site_symmetry_4
_geom_torsion_publ_flag
S21 P9 O8 C2 -65.1(4) . . . . ?
S21 P9 O10 C11 70.9(4) . . . . ?
S22 P9 O8 C2 63.2(4) . . . . ?
S22 P9 O10 C11 -58.8(4) . . . . ?
P9 O8 C2 C3 91.2(6) . . . . ?
P9 O8 C2 C7 -90.7(5) . . . . ?
P9 O10 C11 C12 -79.8(6) . . . . ?
P9 O10 C11 C16 103.1(6) . . . . ?
O8 C2 C3 C4 178.5(7) . . . . ?
O8 C2 C7 C6 -179.5(6) . . . . ?
O10 C11 C12 C13 -177.2(7) . . . . ?
O10 C11 C16 C15 177.9(7) . . . . ?
C2 C3 C4 C5 0.7(8) . . . . ?
C2 C7 C6 C5 1.2(8) . . . . ?
C3 C4 C5 C6 -0.9(9) . . . . ?
C3 C4 C5 C19 177.7(8) . . . . ?
C4 C5 C6 C7 -0.1(8) . . . . ?
C4 C5 C19 C20 -62.0(9) . . . . ?
C11 C12 C13 C14 -0.1(10) . . . . ?
C11 C16 C15 C14 -1.1(10) . . . . ?
C12 C13 C14 C15 -0.3(10) . . . . ?
C12 C13 C14 C17 178.8(8) . . . . ?
C13 C14 C15 C16 0.9(9) . . . . ?
C13 C14 C17 C18 -76.9(9) . . . . ?
